data_2226794
loop_
_publ_author_name
'Reinert, Thorben'
'Boeckmann, Jan'
'Jess, Inke'
'N\"ather, Christian'

_publ_section_title
;
 <i>catena</i>-Poly[[\m~3~-hydroxido-tetra-\m~2~-pyridazine-1:2\k^4^<i>N</i>:<i>N</i>';1:3\k^2^<i>N</i>:<i>N</i>';2:3\k^2^<i>N</i>:<i>N</i>'-tetrakis(selenocyanato)-1\k<i>N</i>,2\k<i>N</i>,3\k^2^<i>N</i>-trizinc(II)]-\m-cyanido-1:2'\k^2^<i>C</i>:<i>N</i>]
;
_journal_coeditor_code BT5302
_journal_issue 8
_journal_name_full 'Acta Crystallographica Section E'
_journal_page_first m1018
_journal_page_last m1019
_journal_paper_doi 10.1107/S1600536810029107
_journal_volume 66
_journal_year 2010
_chemical_formula_iupac '[Zn3 (C N Se)4 (O H) (C N) (C4 H4 N2)4]'
_chemical_formula_moiety 'C21 H17 N13 O Se4 Zn3'
_chemical_formula_sum 'C21 H17 N13 O Se4 Zn3'
_chemical_formula_weight 979.43
_chemical_name_systematic
;
<i>catena</i>-Poly[[\m~3~-hydroxido-tetra-\m~2~-pyridazine-
1:2\k^4^<i>N</i>:<i>N</i>';1:3\k^2^<i>N</i>:<i>N</i>';
2:3\k^2^<i>N</i>:<i>N</i>'-tetrakis(selenocyanato)-
1\k<i>N</i>,2\k<i>N</i>,3\k^2^<i>N</i>-
trizinc(II)]-\m-cyanido-1:2'\k^2^<i>C</i>:<i>N</i>]
;
_space_group_IT_number 40
_symmetry_cell_setting orthorhombic
_symmetry_space_group_name_Hall 'A 2 -2a'
_symmetry_space_group_name_H-M 'A m a 2'
_atom_sites_solution_hydrogens geom
_atom_sites_solution_primary direct
_atom_sites_solution_secondary difmap
_audit_creation_method SHELXL-97
_cell_angle_alpha 90.00
_cell_angle_beta 90.00
_cell_angle_gamma 90.00
_cell_formula_units_Z 4
_cell_length_a 15.6156(12)
_cell_length_b 22.6489(16)
_cell_length_c 8.6626(5)
_cell_measurement_reflns_used 8001
_cell_measurement_temperature 170(2)
_cell_measurement_theta_max 28.1
_cell_measurement_theta_min 2.5
_cell_volume 3063.8(4)
_computing_cell_refinement 'X-Area (Stoe, 2008)'
_computing_data_collection 'X-Area (Stoe, 2008)'
_computing_data_reduction 'X-Area (Stoe, 2008)'
_computing_molecular_graphics
;
XP in SHELXTL (Sheldrick, 2008) and DIAMOND (Brandenburg, 2010)
;
_computing_publication_material 'XCIF in SHELXTL (Sheldrick, 2008)'
_computing_structure_refinement 'SHELXL-97 (Sheldrick, 2008)'
_computing_structure_solution 'SHELXS-97 (Sheldrick, 2008)'
_diffrn_ambient_temperature 170(2)
_diffrn_measured_fraction_theta_full 0.972
_diffrn_measured_fraction_theta_max 0.972
_diffrn_measurement_device_type 'STOE IPDS-1'
_diffrn_measurement_method 'Phi scans'
_diffrn_radiation_monochromator graphite
_diffrn_radiation_source 'fine-focus sealed tube'
_diffrn_radiation_type MoK\a
_diffrn_radiation_wavelength 0.71073
_diffrn_reflns_av_R_equivalents 0.0490
_diffrn_reflns_av_sigmaI/netI 0.0250
_diffrn_reflns_limit_h_max 20
_diffrn_reflns_limit_h_min -20
_diffrn_reflns_limit_k_max 29
_diffrn_reflns_limit_k_min -29
_diffrn_reflns_limit_l_max 11
_diffrn_reflns_limit_l_min -11
_diffrn_reflns_number 22283
_diffrn_reflns_theta_full 28.11
_diffrn_reflns_theta_max 28.11
_diffrn_reflns_theta_min 2.52
_diffrn_standards_decay_% 0
_diffrn_standards_interval_time 0
_diffrn_standards_number 0
_exptl_absorpt_coefficient_mu 7.123
_exptl_absorpt_correction_T_max 0.5032
_exptl_absorpt_correction_T_min 0.1961
_exptl_absorpt_correction_type numerical
_exptl_absorpt_process_details '(X-Shape and X-Red32 ;Stoe, 2008)'
_exptl_crystal_colour light-yellow
_exptl_crystal_density_diffrn 2.123
_exptl_crystal_density_method 'not measured'
_exptl_crystal_description needle
_exptl_crystal_F_000 1872
_exptl_crystal_size_max 0.16
_exptl_crystal_size_mid 0.12
_exptl_crystal_size_min 0.06
_refine_diff_density_max 0.423
_refine_diff_density_min -0.652
_refine_ls_abs_structure_details 'Flack  (1983), 1747 Friedel pairs'
_refine_ls_abs_structure_Flack -0.012(10)
_refine_ls_extinction_coef 0.00122(10)
_refine_ls_extinction_expression Fc^*^=kFc[1+0.001xFc^2^\l^3^/sin(2\q)]^-1/4^
_refine_ls_extinction_method SHELXL
_refine_ls_goodness_of_fit_ref 1.032
_refine_ls_hydrogen_treatment mixed
_refine_ls_matrix_type full
_refine_ls_number_parameters 206
_refine_ls_number_reflns 3752
_refine_ls_number_restraints 1
_refine_ls_restrained_S_all 1.032
_refine_ls_R_factor_all 0.0258
_refine_ls_R_factor_gt 0.0239
_refine_ls_shift/su_max 0.002
_refine_ls_shift/su_mean 0.000
_refine_ls_structure_factor_coef Fsqd
_refine_ls_weighting_details 'calc w=1/[\s^2^(Fo^2^)+(0.0346P)^2^+4.6032P] where P=(Fo^2^+2Fc^2^)/3'
_refine_ls_weighting_scheme calc
_refine_ls_wR_factor_gt 0.0572
_refine_ls_wR_factor_ref 0.0581
_reflns_number_gt 3588
_reflns_number_total 3752
_reflns_threshold_expression I>2\s(I)
_cod_data_source_file bt5302.cif
_cod_data_source_block I
_cod_database_code 2226794
_cod_database_fobs_code 2226794

loop_
_symmetry_equiv_pos_as_xyz
'x, y, z'
'-x, -y, z'
'x+1/2, -y, z'
'-x+1/2, y, z'
'x, y+1/2, z+1/2'
'-x, -y+1/2, z+1/2'
'x+1/2, -y+1/2, z+1/2'
'-x+1/2, y+1/2, z+1/2'

loop_
_atom_site_type_symbol
_atom_site_label
_atom_site_fract_x
_atom_site_fract_y
_atom_site_fract_z
_atom_site_U_iso_or_equiv
_atom_site_adp_type
_atom_site_calc_flag
_atom_site_refinement_flags
_atom_site_occupancy
_atom_site_disorder_assembly
_atom_site_disorder_group
Zn Zn1 0.7500 0.69593(2) 0.31561(6) 0.01454(11) Uani d S 1 . .
Zn Zn2 0.63959(2) 0.565314(15) 0.35942(4) 0.01401(9) Uani d . 1 . .
O O1 0.7500 0.61613(13) 0.4136(4) 0.0124(6) Uani d S 1 . .
H H1 0.7500 0.619(4) 0.500(12) 0.05(3) Uiso d S 1 . .
Se Se1 0.7500 0.70340(2) -0.25158(6) 0.02447(12) Uani d S 1 . .
C C1 0.7500 0.6962(2) -0.0473(6) 0.0211(10) Uani d S 1 . .
N N1 0.7500 0.6936(2) 0.0866(6) 0.0283(10) Uani d S 1 . .
Se Se2 0.7500 0.89017(2) 0.57363(7) 0.02695(13) Uani d S 1 . .
C C2 0.7500 0.8214(2) 0.4730(6) 0.0180(9) Uani d S 1 . .
N N2 0.7500 0.77724(17) 0.4100(5) 0.0209(9) Uani d S 1 . .
Se Se3 0.45849(2) 0.591502(15) 0.83059(4) 0.02298(9) Uani d . 1 . .
C C3 0.5344(2) 0.58566(15) 0.6754(4) 0.0198(7) Uani d . 1 . .
N N3 0.58164(18) 0.58100(13) 0.5733(4) 0.0210(6) Uani d . 1 . .
N N11 0.60825(17) 0.69737(12) 0.3112(4) 0.0203(6) Uani d . 1 . .
N N12 0.56988(17) 0.64629(12) 0.2776(3) 0.0161(5) Uani d . 1 . .
C C11 0.4879(2) 0.64663(16) 0.2356(5) 0.0244(7) Uani d . 1 . .
H H11 0.4619 0.6103 0.2074 0.029 Uiso calc R 1 . .
C C12 0.4386(2) 0.69777(17) 0.2312(6) 0.0334(10) Uani d . 1 . .
H H12 0.3799 0.6964 0.2026 0.040 Uiso calc R 1 . .
C C13 0.4770(2) 0.74982(17) 0.2690(7) 0.0410(12) Uani d . 1 . .
H H13 0.4463 0.7860 0.2689 0.049 Uiso calc R 1 . .
C C14 0.5641(2) 0.74755(16) 0.3081(6) 0.0339(10) Uani d . 1 . .
H H14 0.5927 0.7833 0.3334 0.041 Uiso calc R 1 . .
N N21 0.70660(17) 0.48500(12) 0.4454(3) 0.0160(5) Uani d . 1 . .
C C21 0.6652(2) 0.43725(16) 0.4926(5) 0.0242(7) Uani d . 1 . .
H H21 0.6043 0.4381 0.4938 0.029 Uiso calc R 1 . .
C C22 0.7066(2) 0.38574(17) 0.5405(5) 0.0302(8) Uani d . 1 . .
H H22 0.6751 0.3519 0.5720 0.036 Uiso calc R 1 . .
N N31 0.70651(16) 0.55138(11) 0.1423(3) 0.0140(5) Uani d . 1 . .
C C31 0.6645(2) 0.54118(15) 0.0115(4) 0.0198(6) Uani d . 1 . .
H H31 0.6037 0.5408 0.0133 0.024 Uiso calc R 1 . .
C C32 0.7064(2) 0.53091(16) -0.1289(4) 0.0222(7) Uani d . 1 . .
H H32 0.6750 0.5242 -0.2211 0.027 Uiso calc R 1 . .
N N41 0.53181(18) 0.51316(13) 0.2907(4) 0.0168(6) Uani d P 0.50 . .
C C41 0.53181(18) 0.51316(13) 0.2907(4) 0.0168(6) Uani d P 0.50 . .

loop_
_atom_site_aniso_label
_atom_site_aniso_U_11
_atom_site_aniso_U_22
_atom_site_aniso_U_33
_atom_site_aniso_U_12
_atom_site_aniso_U_13
_atom_site_aniso_U_23
Zn1 0.0139(2) 0.0139(2) 0.0157(3) 0.000 0.000 0.00062(18)
Zn2 0.00941(14) 0.01595(16) 0.01666(19) -0.00099(12) 0.00125(13) -0.00029(13)
O1 0.0098(13) 0.0144(14) 0.0130(17) 0.000 0.000 0.0006(12)
Se1 0.0252(2) 0.0320(3) 0.0162(3) 0.000 0.000 -0.00013(19)
C1 0.016(2) 0.020(2) 0.026(3) 0.000 0.000 0.0012(19)
N1 0.026(2) 0.037(3) 0.021(3) 0.000 0.000 -0.0007(19)
Se2 0.0326(3) 0.0148(2) 0.0334(3) 0.000 0.000 -0.0050(2)
C2 0.015(2) 0.021(2) 0.017(2) 0.000 0.000 0.0075(18)
N2 0.0187(19) 0.0137(18) 0.030(2) 0.000 0.000 -0.0081(17)
Se3 0.02313(16) 0.02491(16) 0.02089(19) 0.00440(12) 0.00737(13) 0.00093(13)
C3 0.0202(16) 0.0189(16) 0.0204(19) -0.0006(12) -0.0082(13) -0.0005(12)
N3 0.0187(13) 0.0253(14) 0.0190(15) 0.0008(11) 0.0058(11) 0.0006(11)
N11 0.0139(12) 0.0160(12) 0.0309(17) 0.0008(9) -0.0026(11) 0.0011(11)
N12 0.0154(12) 0.0156(12) 0.0172(15) -0.0007(10) -0.0005(9) 0.0008(10)
C11 0.0198(16) 0.0213(16) 0.032(2) -0.0004(13) -0.0060(14) -0.0014(14)
C12 0.0176(15) 0.0245(19) 0.058(3) 0.0035(14) -0.0155(17) 0.0010(18)
C13 0.0191(18) 0.0224(18) 0.081(4) 0.0023(14) -0.018(2) -0.003(2)
C14 0.0172(16) 0.0157(15) 0.069(3) 0.0037(12) -0.0092(17) -0.0025(17)
N21 0.0128(13) 0.0180(13) 0.0174(16) 0.0004(10) 0.0005(10) 0.0028(10)
C21 0.0179(15) 0.0276(18) 0.027(2) -0.0052(13) 0.0014(14) 0.0071(14)
C22 0.0307(19) 0.0229(17) 0.037(2) -0.0041(15) -0.0013(17) 0.0107(16)
N31 0.0092(12) 0.0165(13) 0.0162(14) 0.0003(10) 0.0006(10) 0.0003(9)
C31 0.0162(14) 0.0232(16) 0.0199(18) 0.0004(12) -0.0038(13) 0.0023(12)
C32 0.0266(17) 0.0265(16) 0.0133(17) -0.0002(13) -0.0041(13) -0.0006(12)
N41 0.0131(12) 0.0169(13) 0.0203(17) 0.0001(10) -0.0031(11) -0.0012(11)
C41 0.0131(12) 0.0169(13) 0.0203(17) 0.0001(10) -0.0031(11) -0.0012(11)

loop_
_atom_type_symbol
_atom_type_description
_atom_type_scat_dispersion_real
_atom_type_scat_dispersion_imag
_atom_type_scat_source
C C 0.0033 0.0016 'International Tables Vol C Tables 4.2.6.8 and 6.1.1.4'
H H 0.0000 0.0000 'International Tables Vol C Tables 4.2.6.8 and 6.1.1.4'
N N 0.0061 0.0033 'International Tables Vol C Tables 4.2.6.8 and 6.1.1.4'
O O 0.0106 0.0060 'International Tables Vol C Tables 4.2.6.8 and 6.1.1.4'
Zn Zn 0.2839 1.4301 'International Tables Vol C Tables 4.2.6.8 and 6.1.1.4'
Se Se -0.0929 2.2259 'International Tables Vol C Tables 4.2.6.8 and 6.1.1.4'

loop_
_geom_angle_atom_site_label_1
_geom_angle_atom_site_label_2
_geom_angle_atom_site_label_3
_geom_angle_site_symmetry_1
_geom_angle_site_symmetry_3
_geom_angle
_geom_angle_publ_flag
N1 Zn1 O1 . . 113.64(18) y
N1 Zn1 N2 . . 115.5(2) y
O1 Zn1 N2 . . 130.90(17) y
N1 Zn1 N11 . 4_655 89.03(9) y
O1 Zn1 N11 . 4_655 91.19(7) y
N2 Zn1 N11 . 4_655 89.64(7) y
N1 Zn1 N11 . . 89.03(9) y
O1 Zn1 N11 . . 91.19(7) y
N2 Zn1 N11 . . 89.64(7) y
N11 Zn1 N11 4_655 . 177.39(16) y
N3 Zn2 O1 . . 93.64(12) y
N3 Zn2 N41 . . 89.99(12) y
O1 Zn2 N41 . . 176.37(13) y
N3 Zn2 N31 . . 176.69(11) y
O1 Zn2 N31 . . 83.09(12) y
N41 Zn2 N31 . . 93.28(11) y
N3 Zn2 N21 . . 92.62(11) y
O1 Zn2 N21 . . 89.28(10) y
N41 Zn2 N21 . . 90.67(11) y
N31 Zn2 N21 . . 86.85(10) y
N3 Zn2 N12 . . 86.05(11) y
O1 Zn2 N12 . . 91.18(10) y
N41 Zn2 N12 . . 88.96(11) y
N31 Zn2 N12 . . 94.50(10) y
N21 Zn2 N12 . . 178.62(10) y
Zn1 O1 Zn2 . . 113.35(11) y
Zn1 O1 Zn2 . 4_655 113.35(11) y
Zn2 O1 Zn2 . 4_655 108.42(14) y
Zn1 O1 H1 . . 110(6) ?
Zn2 O1 H1 . . 106(3) ?
Zn2 O1 H1 4_655 . 106(3) ?
N1 C1 Se1 . . 177.7(5) ?
C1 N1 Zn1 . . 175.6(5) ?
N2 C2 Se2 . . 179.4(4) ?
C2 N2 Zn1 . . 175.3(4) ?
N3 C3 Se3 . . 178.2(3) ?
C3 N3 Zn2 . . 165.6(3) ?
C14 N11 N12 . . 120.3(3) ?
C14 N11 Zn1 . . 122.1(2) ?
N12 N11 Zn1 . . 116.09(19) ?
C11 N12 N11 . . 119.1(3) ?
C11 N12 Zn2 . . 123.8(2) ?
N11 N12 Zn2 . . 114.92(19) ?
N12 C11 C12 . . 123.0(3) ?
N12 C11 H11 . . 118.5 ?
C12 C11 H11 . . 118.5 ?
C13 C12 C11 . . 118.0(3) ?
C13 C12 H12 . . 121.0 ?
C11 C12 H12 . . 121.0 ?
C12 C13 C14 . . 117.0(3) ?
C12 C13 H13 . . 121.5 ?
C14 C13 H13 . . 121.5 ?
N11 C14 C13 . . 122.6(3) ?
N11 C14 H14 . . 118.7 ?
C13 C14 H14 . . 118.7 ?
C21 N21 N21 . 4_655 119.2(2) ?
C21 N21 Zn2 . . 122.7(2) y
N21 N21 Zn2 4_655 . 118.03(7) ?
N21 C21 C22 . . 123.2(3) ?
N21 C21 H21 . . 118.4 ?
C22 C21 H21 . . 118.4 ?
C22 C22 C21 4_655 . 117.6(2) ?
C22 C22 H22 4_655 . 121.2 ?
C21 C22 H22 . . 121.2 ?
C31 N31 N31 . 4_655 119.55(18) ?
C31 N31 Zn2 . . 121.7(2) y
N31 N31 Zn2 4_655 . 118.72(7) ?
N31 C31 C32 . . 122.6(3) ?
N31 C31 H31 . . 118.7 ?
C32 C31 H31 . . 118.7 ?
C32 C32 C31 4_655 . 117.84(19) ?
C32 C32 H32 4_655 . 121.1 ?
C31 C32 H32 . . 121.1 ?
C41 N41 N41 2_665 2_665 0.0(4) ?
C41 N41 Zn2 2_665 . 163.36(12) ?
N41 N41 Zn2 2_665 . 163.36(12) y

loop_
_geom_bond_atom_site_label_1
_geom_bond_atom_site_label_2
_geom_bond_site_symmetry_2
_geom_bond_distance
_geom_bond_publ_flag
Zn1 N1 . 1.985(5) y
Zn1 O1 . 1.997(3) y
Zn1 N2 . 2.015(4) y
Zn1 N11 4_655 2.214(3) ?
Zn1 N11 . 2.214(3) y
Zn2 N3 . 2.092(3) y
Zn2 O1 . 2.1254(19) y
Zn2 N41 . 2.141(3) y
Zn2 N31 . 2.174(3) y
Zn2 N21 . 2.227(3) y
Zn2 N12 . 2.247(3) y
O1 Zn2 4_655 2.1254(19) ?
O1 H1 . 0.75(10) ?
Se1 C1 . 1.777(5) ?
C1 N1 . 1.161(7) ?
Se2 C2 . 1.784(5) ?
C2 N2 . 1.140(7) ?
Se3 C3 . 1.797(4) ?
C3 N3 . 1.157(5) ?
N11 C14 . 1.330(4) ?
N11 N12 . 1.335(4) ?
N12 C11 . 1.331(4) ?
C11 C12 . 1.392(5) ?
C11 H11 . 0.9500 ?
C12 C13 . 1.363(5) ?
C12 H12 . 0.9500 ?
C13 C14 . 1.402(5) ?
C13 H13 . 0.9500 ?
C14 H14 . 0.9500 ?
N21 C21 . 1.325(4) ?
N21 N21 4_655 1.355(5) ?
C21 C22 . 1.398(5) ?
C21 H21 . 0.9500 ?
C22 C22 4_655 1.355(8) ?
C22 H22 . 0.9500 ?
N31 C31 . 1.330(4) ?
N31 N31 4_655 1.358(5) ?
C31 C32 . 1.400(5) ?
C31 H31 . 0.9500 ?
C32 C32 4_655 1.363(7) ?
C32 H32 . 0.9500 ?
N41 C41 2_665 1.159(6) ?
N41 N41 2_665 1.159(6) ?
